data_4116369
loop_
_publ_author_name
'Nathalie Godbout'
'Lori K. Sanders'
'Renzo Salzmann'
'Robert H. Havlin'
'Mark Wojdelski'
'Eric Oldfield'

_publ_contact_author
; 
Eric Oldfield 
University of Illinois at Urbana-Champaign 
Department of Chemistry Box 11.6 
600 South Mathews Avenue 
Urbana, Illinois  61801 
USA 
;
_publ_contact_author_email eo@chad.scs.uiuc.edu
_publ_contact_author_fax '1  217 244 0997'
_publ_contact_author_phone '1  217 333 3374'
_publ_section_title
;
 Solid-State NMR, M\"ossbauer, Crystallographic, and Density Functional
 Theory Investigation of Fe-O2 and Fe-O2 Analogue Metalloporphyrins and
 Metalloproteins
;
_journal_name_full 'Journal of the American Chemical Society'
_journal_page_first 3829
_journal_page_last 3844
_journal_paper_doi 10.1021/ja9832820
_journal_volume 121
_journal_year 1999
_chemical_formula_moiety 'C36 H44 N5 O Co'
_chemical_formula_sum 'C36 H44 Co N5 O'
_chemical_formula_weight 621.69
_chemical_name_systematic
; 
Co(OEP)(NO) 
;
_space_group_IT_number 2
_symmetry_cell_setting triclinic
_symmetry_space_group_name_Hall '-P 1'
_symmetry_space_group_name_H-M 'P -1'
_atom_sites_solution_hydrogens geom
_atom_sites_solution_primary direct
_atom_sites_solution_secondary difmap
_audit_creation_method SHELXL
_audit_update_record
; 
11-11-97,rs 
;
_cell_angle_alpha 79.7580(10)
_cell_angle_beta 89.3980(10)
_cell_angle_gamma 80.2540(10)
_cell_formula_units_Z 2
_cell_length_a 10.4844(6)
_cell_length_b 10.6084(7)
_cell_length_c 14.0904(9)
_cell_measurement_reflns_used 35318
_cell_measurement_temperature 293(2)
_cell_measurement_theta_max 28
_cell_measurement_theta_min 4
_cell_volume 1519.63(16)
_computing_cell_refinement 'SAINT (Siemens, 1994)'
_computing_data_collection 'SMART (Siemens, 1994)'
_computing_data_reduction 'SAINT (Siemens, 1994)'
_computing_molecular_graphics 'SHELXTL (Siemens, 1994)'
_computing_publication_material 'CIFTAB (Sheldrick, 1993)'
_computing_structure_refinement 'SHELXTL (Siemens, 1994)'
_computing_structure_solution 'SHELXTL (Siemens, 1994)'
_diffrn_ambient_temperature 198(2)
_diffrn_measurement_device 'Siemens Platform'
_diffrn_measurement_method '\w scans'
_diffrn_radiation_monochromator graphite
_diffrn_radiation_source 'normal-focus sealed tube'
_diffrn_radiation_type MoK\a
_diffrn_radiation_wavelength 0.71073
_diffrn_reflns_av_R_equivalents 0.0295
_diffrn_reflns_av_sigmaI/netI 0.0522
_diffrn_reflns_limit_h_max 13
_diffrn_reflns_limit_h_min -12
_diffrn_reflns_limit_k_max 9
_diffrn_reflns_limit_k_min -14
_diffrn_reflns_limit_l_max 18
_diffrn_reflns_limit_l_min -16
_diffrn_reflns_number 7459
_diffrn_reflns_theta_max 24.00
_diffrn_reflns_theta_min 1.47
_diffrn_standards_decay_% 0.8
_diffrn_standards_interval_time 360
_diffrn_standards_number 150
_exptl_absorpt_coefficient_mu 0.603
_exptl_absorpt_correction_T_max 0.4122
_exptl_absorpt_correction_T_min 0.3738
_exptl_absorpt_correction_type empirical
_exptl_crystal_colour black
_exptl_crystal_density_diffrn 1.359
_exptl_crystal_density_meas ?
_exptl_crystal_description prism
_exptl_crystal_F_000 660
_exptl_crystal_size_max 0.20
_exptl_crystal_size_mid 0.19
_exptl_crystal_size_min 0.016
_refine_diff_density_max .288
_refine_diff_density_min -.326
_refine_diff_density_rms .055
_refine_ls_extinction_method none
_refine_ls_goodness_of_fit_all 1.033
_refine_ls_goodness_of_fit_obs 1.072
_refine_ls_matrix_type full
_refine_ls_number_parameters 396
_refine_ls_number_reflns 4659
_refine_ls_number_restraints 0
_refine_ls_restrained_S_all 1.049
_refine_ls_restrained_S_obs 1.072
_refine_ls_R_factor_all 0.0577
_refine_ls_R_factor_obs 0.0394
_refine_ls_shift/esd_max 0.000
_refine_ls_shift/esd_mean 0.000
_refine_ls_structure_factor_coef Fsqd
_refine_ls_weighting_details 'w=1/[\s^2^(Fo^2^)+(0.0338P)^2^+0.6874P] where P=(Fo^2^+2Fc^2^)/3'
_refine_ls_weighting_scheme calc
_refine_ls_wR_factor_all 0.0915
_refine_ls_wR_factor_obs 0.0820
_reflns_number_observed 3691
_reflns_number_total 4687
_reflns_observed_criterion >2sigma(I)
_cod_data_source_file ja9832820_5.cif
_cod_data_source_block h11a_Co(OEP)(NO)
_cod_depositor_comments
;
The following automatic conversions were performed:

'_exptl_crystal_density_meas' value 'not_measured' was changed to '?'
- the value is perceived as not measured.

Automatic conversion script
Id: cif_fix_values 3008 2015-01-20 13:52:24Z robertas 

The following automatic conversions were performed:

'_refine_ls_weighting_scheme' value 'calc
w=1/[\s^2^(Fo^2^)+(0.0338P)^2^+0.6874P] where P=(Fo^2^+2Fc^2^)/3' was
changed to 'calc'. New tag '_refine_ls_weighting_details' was
created. The value of the new tag was set to
'w=1/[\s^2^(Fo^2^)+(0.0338P)^2^+0.6874P] where P=(Fo^2^+2Fc^2^)/3'.

Automatic conversion script
Id: cif_fix_values 3143 2015-03-26 13:38:13Z robertas 
;
_cod_original_cell_volume 1519.6(2)
_cod_database_code 4116369

loop_
_symmetry_equiv_pos_as_xyz
'x, y, z'
'-x, -y, -z'

loop_
_atom_site_aniso_label
_atom_site_aniso_U_11
_atom_site_aniso_U_22
_atom_site_aniso_U_33
_atom_site_aniso_U_23
_atom_site_aniso_U_13
_atom_site_aniso_U_12
Co1 0.0161(2) 0.0171(2) 0.0231(2) -0.00299(15) 0.00369(14) -0.00326(15)
N1 0.0195(12) 0.0193(13) 0.0231(12) -0.0025(10) 0.0032(9) -0.0044(10)
N2 0.0165(12) 0.0198(13) 0.0245(12) -0.0050(10) 0.0033(9) -0.0022(10)
N3 0.0191(12) 0.0166(12) 0.0227(12) -0.0026(10) 0.0018(9) -0.0048(10)
N4 0.0178(12) 0.0194(12) 0.0202(12) -0.0035(10) 0.0027(9) -0.0029(10)
N5 0.0270(14) 0.0303(14) 0.0266(14) -0.0066(11) -0.0004(10) -0.0066(11)
O1 0.062(2) 0.059(2) 0.0342(14) -0.0081(12) -0.0060(11) -0.0193(13)
C1 0.0183(14) 0.025(2) 0.0184(14) -0.0051(12) 0.0027(11) -0.0059(13)
C2 0.0184(14) 0.025(2) 0.0235(15) -0.0075(12) 0.0043(11) -0.0086(13)
C3 0.0192(14) 0.028(2) 0.0230(15) -0.0098(12) 0.0042(11) -0.0058(13)
C4 0.0187(15) 0.023(2) 0.027(2) -0.0074(12) 0.0019(11) -0.0040(13)
C5 0.0166(14) 0.025(2) 0.032(2) -0.0087(13) 0.0006(12) 0.0000(13)
C6 0.0175(14) 0.020(2) 0.029(2) -0.0065(12) 0.0017(11) -0.0016(12)
C7 0.0218(15) 0.019(2) 0.028(2) -0.0042(12) -0.0002(12) -0.0007(12)
C8 0.023(2) 0.0174(15) 0.0257(15) -0.0026(12) -0.0006(12) -0.0030(12)
C9 0.0219(15) 0.0175(15) 0.0223(15) -0.0028(12) 0.0019(11) -0.0046(12)
C10 0.0230(15) 0.019(2) 0.0241(15) -0.0009(12) 0.0038(12) -0.0081(13)
C11 0.0188(14) 0.019(2) 0.0214(14) -0.0036(12) 0.0012(11) -0.0050(12)
C12 0.0201(14) 0.025(2) 0.0201(14) -0.0052(12) 0.0031(11) -0.0100(13)
C13 0.0175(14) 0.019(2) 0.0207(14) -0.0043(12) 0.0015(11) -0.0066(12)
C14 0.0158(14) 0.019(2) 0.0236(15) -0.0059(12) -0.0006(11) -0.0041(12)
C15 0.0174(14) 0.021(2) 0.027(2) -0.0064(12) 0.0014(11) -0.0009(12)
C16 0.0190(14) 0.020(2) 0.0211(14) -0.0039(12) -0.0019(11) -0.0028(12)
C17 0.0217(15) 0.020(2) 0.0222(15) -0.0022(12) 0.0004(12) -0.0028(12)
C18 0.0242(15) 0.019(2) 0.0212(15) -0.0016(12) -0.0010(12) -0.0042(12)
C19 0.0203(15) 0.021(2) 0.0202(14) -0.0012(12) -0.0020(11) -0.0043(12)
C20 0.025(2) 0.021(2) 0.0241(15) -0.0012(12) 0.0038(12) -0.0082(13)
C21 0.024(2) 0.029(2) 0.026(2) -0.0071(13) 0.0080(12) -0.0049(13)
C22 0.037(2) 0.035(2) 0.034(2) -0.0059(14) 0.0091(14) -0.0145(15)
C23 0.0200(15) 0.030(2) 0.030(2) -0.0067(13) 0.0073(12) -0.0025(13)
C24 0.026(2) 0.039(2) 0.038(2) -0.0113(15) 0.0020(13) -0.0006(14)
C25 0.024(2) 0.025(2) 0.034(2) 0.0002(13) 0.0039(13) 0.0004(13)
C26 0.031(2) 0.030(2) 0.040(2) -0.0066(14) 0.0056(14) 0.0059(14)
C27 0.023(2) 0.022(2) 0.033(2) 0.0003(13) 0.0024(12) -0.0001(13)
C28 0.056(2) 0.033(2) 0.054(2) -0.006(2) 0.004(2) -0.021(2)
C29 0.023(2) 0.025(2) 0.028(2) -0.0031(13) 0.0088(12) -0.0046(13)
C30 0.035(2) 0.029(2) 0.048(2) 0.0001(15) 0.0068(15) -0.014(2)
C31 0.0200(15) 0.026(2) 0.026(2) -0.0046(12) 0.0061(11) -0.0055(13)
C32 0.022(2) 0.036(2) 0.053(2) -0.014(2) -0.0010(14) 0.0005(14)
C33 0.024(2) 0.022(2) 0.033(2) 0.0065(13) -0.0011(12) -0.0007(13)
C34 0.036(2) 0.029(2) 0.045(2) -0.0060(15) 0.0076(15) 0.0039(15)
C35 0.026(2) 0.023(2) 0.033(2) 0.0040(13) 0.0018(13) -0.0019(13)
C36 0.046(2) 0.034(2) 0.057(2) 0.006(2) -0.002(2) -0.017(2)

loop_
_atom_site_label
_atom_site_type_symbol
_atom_site_fract_x
_atom_site_fract_y
_atom_site_fract_z
_atom_site_U_iso_or_equiv
_atom_site_thermal_displace_type
_atom_site_occupancy
_atom_site_calc_flag
_atom_site_refinement_flags
Co1 Co 0.86369(3) 0.41927(4) 0.74854(2) 0.01882(12) Uani 1 d .
N1 N 1.0209(2) 0.4302(2) 0.66839(14) 0.0207(5) Uani 1 d .
N2 N 0.9248(2) 0.2305(2) 0.78985(14) 0.0203(5) Uani 1 d .
N3 N 0.6957(2) 0.4018(2) 0.80983(14) 0.0193(5) Uani 1 d .
N4 N 0.7902(2) 0.6003(2) 0.68690(14) 0.0192(5) Uani 1 d .
N5 N 0.9325(2) 0.4647(2) 0.8550(2) 0.0276(6) Uani 1 d .
O1 O 0.9216(2) 0.4123(2) 0.9328(2) 0.0508(6) Uani 1 d .
C1 C 1.0509(2) 0.5374(3) 0.6074(2) 0.0201(6) Uani 1 d .
C2 C 1.1774(2) 0.5082(3) 0.5658(2) 0.0212(6) Uani 1 d .
C3 C 1.2255(2) 0.3823(3) 0.6034(2) 0.0224(6) Uani 1 d .
C4 C 1.1278(2) 0.3349(3) 0.6667(2) 0.0223(6) Uani 1 d .
C5 C 1.1389(3) 0.2106(3) 0.7188(2) 0.0245(6) Uani 1 d .
H5 H 1.2170(3) 0.1552(3) 0.7154(2) 0.029 Uiso 1 calc R
C6 C 1.0449(2) 0.1608(3) 0.7756(2) 0.0218(6) Uani 1 d .
C7 C 1.0589(2) 0.0286(3) 0.8273(2) 0.0233(6) Uani 1 d .
C8 C 0.9452(2) 0.0161(3) 0.8725(2) 0.0223(6) Uani 1 d .
C9 C 0.8634(2) 0.1431(3) 0.8505(2) 0.0205(6) Uani 1 d .
C10 C 0.7433(2) 0.1744(3) 0.8894(2) 0.0217(6) Uani 1 d .
H10 H 0.7123(2) 0.1086(3) 0.9311(2) 0.026 Uiso 1 calc R
C11 C 0.6657(2) 0.2948(3) 0.8715(2) 0.0195(6) Uani 1 d .
C12 C 0.5403(2) 0.3255(3) 0.9147(2) 0.0209(6) Uani 1 d .
C13 C 0.4924(2) 0.4515(3) 0.8778(2) 0.0188(6) Uani 1 d .
C14 C 0.5891(2) 0.4987(3) 0.8131(2) 0.0191(6) Uani 1 d .
C15 C 0.5776(2) 0.6227(3) 0.7613(2) 0.0217(6) Uani 1 d .
H15 H 0.5009(2) 0.6793(3) 0.7667(2) 0.026 Uiso 1 calc R
C16 C 0.6703(2) 0.6707(3) 0.7018(2) 0.0200(6) Uani 1 d .
C17 C 0.6556(2) 0.8018(3) 0.6477(2) 0.0217(6) Uani 1 d .
C18 C 0.7682(3) 0.8116(3) 0.6007(2) 0.0218(6) Uani 1 d .
C19 C 0.8507(2) 0.6868(3) 0.6250(2) 0.0206(6) Uani 1 d .
C20 C 0.9727(2) 0.6570(3) 0.5883(2) 0.0231(6) Uani 1 d .
H20 H 1.0042(2) 0.7231(3) 0.5474(2) 0.028 Uiso 1 calc R
C21 C 1.2404(3) 0.6023(3) 0.4961(2) 0.0262(7) Uani 1 d .
H21A H 1.1746(3) 0.6576(3) 0.4526(2) 0.031 Uiso 1 calc R
H21B H 1.3011(3) 0.5539(3) 0.4578(2) 0.031 Uiso 1 calc R
C22 C 1.3116(3) 0.6871(3) 0.5453(2) 0.0344(7) Uani 1 d .
H22A H 1.3481(15) 0.7463(12) 0.4974(2) 0.052 Uiso 1 calc R
H22B H 1.3797(11) 0.6333(3) 0.5863(10) 0.052 Uiso 1 calc R
H22C H 1.2522(5) 0.7355(13) 0.5834(10) 0.052 Uiso 1 calc R
C23 C 1.3558(2) 0.3059(3) 0.5870(2) 0.0265(7) Uani 1 d .
H23A H 1.3830(2) 0.3368(3) 0.5222(2) 0.032 Uiso 1 calc R
H23B H 1.3482(2) 0.2152(3) 0.5916(2) 0.032 Uiso 1 calc R
C24 C 1.4587(3) 0.3169(3) 0.6591(2) 0.0345(7) Uani 1 d .
H24A H 1.5384(6) 0.2623(14) 0.6481(9) 0.052 Uiso 1 calc R
H24B H 1.4308(8) 0.2897(17) 0.7234(2) 0.052 Uiso 1 calc R
H24C H 1.4719(13) 0.4055(4) 0.6511(9) 0.052 Uiso 1 calc R
C25 C 1.1788(3) -0.0722(3) 0.8305(2) 0.0292(7) Uani 1 d .
H25A H 1.1764(3) -0.1390(3) 0.8870(2) 0.035 Uiso 1 calc R
H25B H 1.2537(3) -0.0318(3) 0.8375(2) 0.035 Uiso 1 calc R
C26 C 1.1950(3) -0.1357(3) 0.7419(2) 0.0349(7) Uani 1 d .
H26A H 1.2742(9) -0.1972(13) 0.7479(6) 0.052 Uiso 1 calc R
H26B H 1.1975(18) -0.0703(4) 0.6856(2) 0.052 Uiso 1 calc R
H26C H 1.1234(10) -0.1797(15) 0.7361(8) 0.052 Uiso 1 calc R
C27 C 0.9114(3) -0.1036(3) 0.9346(2) 0.0271(7) Uani 1 d .
H27A H 0.8483(3) -0.0775(3) 0.9813(2) 0.033 Uiso 1 calc R
H27B H 0.9885(3) -0.1518(3) 0.9700(2) 0.033 Uiso 1 calc R
C28 C 0.8568(3) -0.1930(3) 0.8781(2) 0.0462(9) Uani 1 d .
H28A H 0.8355(19) -0.2663(11) 0.9220(3) 0.069 Uiso 1 calc R
H28B H 0.9201(8) -0.2227(16) 0.8337(11) 0.069 Uiso 1 calc R
H28C H 0.7802(12) -0.1462(7) 0.8430(12) 0.069 Uiso 1 calc R
C29 C 0.4794(3) 0.2319(3) 0.9860(2) 0.0257(7) Uani 1 d .
H29A H 0.4202(3) 0.2805(3) 1.0251(2) 0.031 Uiso 1 calc R
H29B H 0.5466(3) 0.1770(3) 1.0286(2) 0.031 Uiso 1 calc R
C30 C 0.4060(3) 0.1459(3) 0.9392(2) 0.0375(8) Uani 1 d .
H30A H 0.3715(16) 0.0868(13) 0.9884(2) 0.056 Uiso 1 calc R
H30B H 0.4639(5) 0.0975(14) 0.9001(11) 0.056 Uiso 1 calc R
H30C H 0.3364(12) 0.1992(3) 0.8995(11) 0.056 Uiso 1 calc R
C31 C 0.3643(2) 0.5288(3) 0.8987(2) 0.0236(6) Uani 1 d .
H31A H 0.3722(2) 0.6200(3) 0.8898(2) 0.028 Uiso 1 calc R
H31B H 0.3438(2) 0.5014(3) 0.9656(2) 0.028 Uiso 1 calc R
C32 C 0.2530(3) 0.5140(3) 0.8348(2) 0.0370(8) Uani 1 d .
H32A H 0.1741(4) 0.5642(15) 0.8523(9) 0.056 Uiso 1 calc R
H32B H 0.2441(12) 0.4241(4) 0.8434(10) 0.056 Uiso 1 calc R
H32C H 0.2708(9) 0.5443(17) 0.7684(2) 0.056 Uiso 1 calc R
C33 C 0.5367(3) 0.9033(3) 0.6470(2) 0.0282(7) Uani 1 d .
H33A H 0.4609(3) 0.8636(3) 0.6416(2) 0.034 Uiso 1 calc R
H33B H 0.5376(3) 0.9703(3) 0.5904(2) 0.034 Uiso 1 calc R
C34 C 0.5250(3) 0.9665(3) 0.7363(2) 0.0379(8) Uani 1 d .
H34A H 0.4473(10) 1.0301(13) 0.7312(7) 0.057 Uiso 1 calc R
H34B H 0.5986(10) 1.0081(16) 0.7413(8) 0.057 Uiso 1 calc R
H34C H 0.5218(19) 0.9013(4) 0.7926(2) 0.057 Uiso 1 calc R
C35 C 0.8032(3) 0.9296(3) 0.5370(2) 0.0286(7) Uani 1 d .
H35A H 0.7253(3) 0.9823(3) 0.5056(2) 0.034 Uiso 1 calc R
H35B H 0.8602(3) 0.9021(3) 0.4871(2) 0.034 Uiso 1 calc R
C36 C 0.8697(3) 1.0118(3) 0.5920(2) 0.0459(9) Uani 1 d .
H36A H 0.8930(18) 1.0838(11) 0.5479(3) 0.069 Uiso 1 calc R
H36B H 0.9462(11) 0.9598(6) 0.6241(12) 0.069 Uiso 1 calc R
H36C H 0.8118(8) 1.0438(16) 0.6389(10) 0.069 Uiso 1 calc R

loop_
_atom_type_symbol
_atom_type_description
_atom_type_scat_dispersion_real
_atom_type_scat_dispersion_imag
_atom_type_scat_source
C C .0033 .0016 'International Tables Vol C Tables 4.2.6.8 and 6.1.1.4'
H H .0000 .0000 'International Tables Vol C Tables 4.2.6.8 and 6.1.1.4'
N N .0061 .0033 'International Tables Vol C Tables 4.2.6.8 and 6.1.1.4'
O O .0106 .0060 'International Tables Vol C Tables 4.2.6.8 and 6.1.1.4'
Co Co .3494 .9721 'International Tables Vol C Tables 4.2.6.8 and 6.1.1.4'

loop_
_geom_angle_atom_site_label_1
_geom_angle_atom_site_label_2
_geom_angle_atom_site_label_3
_geom_angle
N5 Co1 N3 93.57(9)
N5 Co1 N2 94.60(9)
N3 Co1 N2 90.14(8)
N5 Co1 N4 95.34(9)
N3 Co1 N4 89.48(8)
N2 Co1 N4 170.06(8)
N5 Co1 N1 95.45(9)
N3 Co1 N1 170.98(8)
N2 Co1 N1 89.47(9)
N4 Co1 N1 89.35(8)
C1 N1 C4 104.5(2)
C1 N1 Co1 127.7(2)
C4 N1 Co1 127.7(2)
C6 N2 C9 104.6(2)
C6 N2 Co1 127.5(2)
C9 N2 Co1 127.3(2)
C11 N3 C14 104.3(2)
C11 N3 Co1 127.0(2)
C14 N3 Co1 128.0(2)
C19 N4 C16 104.6(2)
C19 N4 Co1 127.7(2)
C16 N4 Co1 127.6(2)
O1 N5 Co1 123.4(2)
C20 C1 N1 124.9(2)
C20 C1 C2 123.9(2)
N1 C1 C2 111.2(2)
C3 C2 C1 106.5(2)
C3 C2 C21 128.1(2)
C1 C2 C21 125.4(2)
C2 C3 C4 106.4(2)
C2 C3 C23 127.9(2)
C4 C3 C23 125.6(2)
C5 C4 N1 123.8(2)
C5 C4 C3 124.7(2)
N1 C4 C3 111.4(2)
C4 C5 C6 126.0(2)
C5 C6 N2 124.4(2)
C5 C6 C7 124.4(2)
N2 C6 C7 111.2(2)
C8 C7 C6 106.9(2)
C8 C7 C25 127.9(2)
C6 C7 C25 125.2(2)
C7 C8 C9 106.2(2)
C7 C8 C27 127.2(2)
C9 C8 C27 126.6(2)
C10 C9 N2 124.4(2)
C10 C9 C8 124.4(2)
N2 C9 C8 111.1(2)
C11 C10 C9 125.4(3)
C10 C11 N3 124.7(2)
C10 C11 C12 124.2(2)
N3 C11 C12 111.1(2)
C13 C12 C11 106.9(2)
C13 C12 C29 128.3(2)
C11 C12 C29 124.9(2)
C12 C13 C14 106.5(2)
C12 C13 C31 127.6(2)
C14 C13 C31 126.0(2)
C15 C14 N3 124.0(2)
C15 C14 C13 124.7(2)
N3 C14 C13 111.2(2)
C14 C15 C16 125.6(2)
C15 C16 N4 124.6(2)
C15 C16 C17 124.4(2)
N4 C16 C17 111.0(2)
C18 C17 C16 106.4(2)
C18 C17 C33 128.8(2)
C16 C17 C33 124.8(2)
C17 C18 C19 106.9(2)
C17 C18 C35 127.4(2)
C19 C18 C35 125.7(2)
N4 C19 C20 124.7(2)
N4 C19 C18 111.1(2)
C20 C19 C18 124.1(2)
C1 C20 C19 125.2(3)
C2 C21 C22 113.3(2)
C3 C23 C24 112.7(2)
C7 C25 C26 113.8(2)
C8 C27 C28 113.7(2)
C12 C29 C30 113.5(2)
C13 C31 C32 113.5(2)
C17 C33 C34 113.8(2)
C18 C35 C36 112.8(2)

loop_
_geom_bond_atom_site_label_1
_geom_bond_atom_site_label_2
_geom_bond_distance
Co1 N5 1.844(2)
Co1 N3 1.976(2)
Co1 N2 1.980(2)
Co1 N4 1.989(2)
Co1 N1 1.996(2)
N1 C1 1.379(3)
N1 C4 1.380(3)
N2 C6 1.380(3)
N2 C9 1.383(3)
N3 C11 1.381(3)
N3 C14 1.391(3)
N4 C19 1.380(3)
N4 C16 1.383(3)
N5 O1 1.152(3)
C1 C20 1.373(3)
C1 C2 1.452(3)
C2 C3 1.359(4)
C2 C21 1.502(4)
C3 C4 1.447(4)
C3 C23 1.503(3)
C4 C5 1.377(4)
C5 C6 1.378(4)
C6 C7 1.445(4)
C7 C8 1.360(4)
C7 C25 1.502(3)
C8 C9 1.454(4)
C8 C27 1.502(4)
C9 C10 1.380(3)
C10 C11 1.377(3)
C11 C12 1.453(3)
C12 C13 1.357(4)
C12 C29 1.500(4)
C13 C14 1.449(3)
C13 C31 1.505(3)
C14 C15 1.373(4)
C15 C16 1.380(4)
C16 C17 1.446(4)
C17 C18 1.358(4)
C17 C33 1.502(4)
C18 C19 1.441(4)
C18 C35 1.503(4)
C19 C20 1.382(3)
C21 C22 1.519(4)
C23 C24 1.522(4)
C25 C26 1.516(4)
C27 C28 1.523(4)
C29 C30 1.524(4)
C31 C32 1.527(4)
C33 C34 1.522(4)
C35 C36 1.518(4)

loop_
_geom_torsion_atom_site_label_1
_geom_torsion_atom_site_label_2
_geom_torsion_atom_site_label_3
_geom_torsion_atom_site_label_4
_geom_torsion
N5 Co1 N1 C1 -89.2(2)
N3 Co1 N1 C1 88.7(6)
N2 Co1 N1 C1 176.2(2)
N4 Co1 N1 C1 6.1(2)
N5 Co1 N1 C4 85.8(2)
N3 Co1 N1 C4 -96.4(6)
N2 Co1 N1 C4 -8.8(2)
N4 Co1 N1 C4 -178.9(2)
N5 Co1 N2 C6 -84.6(2)
N3 Co1 N2 C6 -178.2(2)
N4 Co1 N2 C6 94.0(5)
N1 Co1 N2 C6 10.9(2)
N5 Co1 N2 C9 85.7(2)
N3 Co1 N2 C9 -7.9(2)
N4 Co1 N2 C9 -95.7(5)
N1 Co1 N2 C9 -178.9(2)
N5 Co1 N3 C11 -83.4(2)
N2 Co1 N3 C11 11.2(2)
N4 Co1 N3 C11 -178.7(2)
N1 Co1 N3 C11 98.7(6)
N5 Co1 N3 C14 85.7(2)
N2 Co1 N3 C14 -179.7(2)
N4 Co1 N3 C14 -9.6(2)
N1 Co1 N3 C14 -92.2(6)
N5 Co1 N4 C19 87.9(2)
N3 Co1 N4 C19 -178.6(2)
N2 Co1 N4 C19 -90.7(5)
N1 Co1 N4 C19 -7.5(2)
N5 Co1 N4 C16 -87.2(2)
N3 Co1 N4 C16 6.4(2)
N2 Co1 N4 C16 94.2(5)
N1 Co1 N4 C16 177.4(2)
N3 Co1 N5 O1 44.4(2)
N2 Co1 N5 O1 -46.0(2)
N4 Co1 N5 O1 134.2(2)
N1 Co1 N5 O1 -135.9(2)
C4 N1 C1 C20 -178.7(2)
Co1 N1 C1 C20 -2.8(4)
C4 N1 C1 C2 1.0(3)
Co1 N1 C1 C2 176.9(2)
C20 C1 C2 C3 178.6(2)
N1 C1 C2 C3 -1.0(3)
C20 C1 C2 C21 -0.5(4)
N1 C1 C2 C21 179.8(2)
C1 C2 C3 C4 0.6(3)
C21 C2 C3 C4 179.7(2)
C1 C2 C3 C23 -177.2(2)
C21 C2 C3 C23 1.9(5)
C1 N1 C4 C5 179.6(2)
Co1 N1 C4 C5 3.7(4)
C1 N1 C4 C3 -0.6(3)
Co1 N1 C4 C3 -176.5(2)
C2 C3 C4 C5 179.7(2)
C23 C3 C4 C5 -2.4(4)
C2 C3 C4 N1 -0.1(3)
C23 C3 C4 N1 177.9(2)
N1 C4 C5 C6 3.5(4)
C3 C4 C5 C6 -176.3(3)
C4 C5 C6 N2 -1.2(4)
C4 C5 C6 C7 178.3(3)
C9 N2 C6 C5 179.8(2)
Co1 N2 C6 C5 -8.2(4)
C9 N2 C6 C7 0.2(3)
Co1 N2 C6 C7 172.2(2)
C5 C6 C7 C8 -178.5(2)
N2 C6 C7 C8 1.1(3)
C5 C6 C7 C25 2.7(4)
N2 C6 C7 C25 -177.7(2)
C6 C7 C8 C9 -1.9(3)
C25 C7 C8 C9 176.9(3)
C6 C7 C8 C27 179.4(2)
C25 C7 C8 C27 -1.8(5)
C6 N2 C9 C10 175.1(2)
Co1 N2 C9 C10 3.1(4)
C6 N2 C9 C8 -1.4(3)
Co1 N2 C9 C8 -173.5(2)
C7 C8 C9 C10 -174.4(2)
C27 C8 C9 C10 4.4(4)
C7 C8 C9 N2 2.1(3)
C27 C8 C9 N2 -179.1(2)
N2 C9 C10 C11 2.1(4)
C8 C9 C10 C11 178.2(2)
C9 C10 C11 N3 1.6(4)
C9 C10 C11 C12 -179.0(2)
C14 N3 C11 C10 178.6(2)
Co1 N3 C11 C10 -10.3(4)
C14 N3 C11 C12 -0.8(3)
Co1 N3 C11 C12 170.3(2)
C10 C11 C12 C13 -178.4(2)
N3 C11 C12 C13 1.1(3)
C10 C11 C12 C29 1.5(4)
N3 C11 C12 C29 -179.1(2)
C11 C12 C13 C14 -0.8(3)
C29 C12 C13 C14 179.4(2)
C11 C12 C13 C31 179.1(2)
C29 C12 C13 C31 -0.8(4)
C11 N3 C14 C15 -179.5(2)
Co1 N3 C14 C15 9.5(4)
C11 N3 C14 C13 0.3(3)
Co1 N3 C14 C13 -170.7(2)
C12 C13 C14 C15 -179.8(2)
C31 C13 C14 C15 0.3(4)
C12 C13 C14 N3 0.4(3)
C31 C13 C14 N3 -179.5(2)
N3 C14 C15 C16 -2.4(4)
C13 C14 C15 C16 177.8(2)
C14 C15 C16 N4 -1.1(4)
C14 C15 C16 C17 179.8(2)
C19 N4 C16 C15 -178.5(2)
Co1 N4 C16 C15 -2.6(4)
C19 N4 C16 C17 0.7(3)
Co1 N4 C16 C17 176.6(2)
C15 C16 C17 C18 178.4(2)
N4 C16 C17 C18 -0.8(3)
C15 C16 C17 C33 -1.3(4)
N4 C16 C17 C33 179.5(2)
C16 C17 C18 C19 0.6(3)
C33 C17 C18 C19 -179.7(2)
C16 C17 C18 C35 -178.2(2)
C33 C17 C18 C35 1.5(5)
C16 N4 C19 C20 -178.2(2)
Co1 N4 C19 C20 5.9(4)
C16 N4 C19 C18 -0.3(3)
Co1 N4 C19 C18 -176.2(2)
C17 C18 C19 N4 -0.2(3)
C35 C18 C19 N4 178.6(2)
C17 C18 C19 C20 177.7(2)
C35 C18 C19 C20 -3.5(4)
N1 C1 C20 C19 -2.0(4)
C2 C1 C20 C19 178.4(2)
N4 C19 C20 C1 0.4(4)
C18 C19 C20 C1 -177.3(2)
C3 C2 C21 C22 -94.6(3)
C1 C2 C21 C22 84.3(3)
C2 C3 C23 C24 89.3(3)
C4 C3 C23 C24 -88.1(3)
C8 C7 C25 C26 101.4(3)
C6 C7 C25 C26 -80.0(3)
C7 C8 C27 C28 -86.9(3)
C9 C8 C27 C28 94.6(3)
C13 C12 C29 C30 95.4(3)
C11 C12 C29 C30 -84.4(3)
C12 C13 C31 C32 -86.3(3)
C14 C13 C31 C32 93.6(3)
C18 C17 C33 C34 -101.5(3)
C16 C17 C33 C34 78.2(3)
C17 C18 C35 C36 90.7(3)
C19 C18 C35 C36 -87.9(3)
